data_7103779
loop_
_publ_author_name
'Andrew Boa'
'Stephen J. Archibald'
'Nela Pesa'

_publ_section_title
;
On the sulfimidation of benzo (b) thiophene
;
_journal_name_full 'Chemical communications (Cambridge, England)'
_journal_paper_doi 10.1039/b304696f
_journal_year 2003
_chemical_formula_sum 'C29 H27 Cl2 N3 O6 S4'
_chemical_formula_weight 712.68
_space_group_IT_number 14
_symmetry_cell_setting monoclinic
_symmetry_space_group_name_Hall '-P 2yn'
_symmetry_space_group_name_H-M 'P 1 21/n 1'
_atom_sites_solution_hydrogens geom
_atom_sites_solution_primary direct
_atom_sites_solution_secondary difmap
_audit_creation_method SHELXL-97
_cell_angle_alpha 90.00
_cell_angle_beta 96.450(8)
_cell_angle_gamma 90.00
_cell_formula_units_Z 4
_cell_length_a 9.5409(10)
_cell_length_b 13.9647(9)
_cell_length_c 23.344(2)
_cell_measurement_temperature 150(2)
_cell_volume 3090.5(5)
_computing_cell_refinement X-AREA
_computing_data_collection X-AREA
_computing_data_reduction X-RED
_computing_molecular_graphics 'ORTEP II (Johnson, 1976)'
_computing_publication_material 'SHELXL 97 (Sheldrick, 1997)'
_computing_structure_refinement 'SHELXL-97 (Sheldrick, 1997)'
_computing_structure_solution 'SHELXS-97 (Sheldrick, 1990)'
_diffrn_ambient_temperature 150(2)
_diffrn_measurement_device_type 'Stoe IPDSII image plate'
_diffrn_radiation_monochromator graphite
_diffrn_radiation_source 'fine-focus sealed tube'
_diffrn_radiation_type MoK\a
_diffrn_radiation_wavelength 0.71073
_diffrn_reflns_av_R_equivalents 0.0852
_diffrn_reflns_av_sigmaI/netI 0.2169
_diffrn_reflns_limit_h_max 13
_diffrn_reflns_limit_h_min -11
_diffrn_reflns_limit_k_max 18
_diffrn_reflns_limit_k_min -19
_diffrn_reflns_limit_l_max 32
_diffrn_reflns_limit_l_min -32
_diffrn_reflns_number 16166
_diffrn_reflns_theta_full 30.00
_diffrn_reflns_theta_max 30.00
_diffrn_reflns_theta_min 2.41
_exptl_absorpt_coefficient_mu 0.529
_exptl_absorpt_correction_type none
_exptl_crystal_colour colourless
_exptl_crystal_density_diffrn 1.532
_exptl_crystal_density_method 'not measured'
_exptl_crystal_description block
_exptl_crystal_F_000 1472
_exptl_crystal_size_max 0.15
_exptl_crystal_size_mid 0.10
_exptl_crystal_size_min 0.10
_refine_diff_density_max 0.288
_refine_diff_density_min -0.308
_refine_diff_density_rms 0.055
_refine_ls_extinction_method none
_refine_ls_goodness_of_fit_ref 0.607
_refine_ls_hydrogen_treatment mixed
_refine_ls_matrix_type full
_refine_ls_number_parameters 400
_refine_ls_number_reflns 8100
_refine_ls_number_restraints 0
_refine_ls_restrained_S_all 0.607
_refine_ls_R_factor_all 0.1216
_refine_ls_R_factor_gt 0.0377
_refine_ls_shift/su_max 0.011
_refine_ls_shift/su_mean 0.002
_refine_ls_structure_factor_coef Fsqd
_refine_ls_weighting_details 'calc w=1/[\s^2^(Fo^2^)+(0.0125P)^2^+0.0000P] where P=(Fo^2^+2Fc^2^)/3'
_refine_ls_weighting_scheme calc
_refine_ls_wR_factor_gt 0.0558
_refine_ls_wR_factor_ref 0.0652
_reflns_number_gt 3099
_reflns_number_total 8100
_reflns_threshold_expression >2sigma(I)
_cod_data_source_file b304696f.txt
_cod_data_source_block anb10101
_cod_original_sg_symbol_H-M P21/n
_cod_database_code 7103779

loop_
_symmetry_equiv_pos_as_xyz
'x, y, z'
'-x+1/2, y+1/2, -z+1/2'
'-x, -y, -z'
'x-1/2, -y-1/2, z-1/2'

loop_
_atom_site_label
_atom_site_type_symbol
_atom_site_fract_x
_atom_site_fract_y
_atom_site_fract_z
_atom_site_U_iso_or_equiv
_atom_site_adp_type
_atom_site_occupancy
_atom_site_symmetry_multiplicity
_atom_site_calc_flag
_atom_site_refinement_flags
_atom_site_disorder_assembly
_atom_site_disorder_group
C1 C 0.1134(3) 0.66654(18) 0.06484(12) 0.0245(6) Uani 1 1 d . . .
C2 C 0.0267(3) 0.68658(17) 0.01391(12) 0.0238(6) Uani 1 1 d . . .
C3 C -0.0743(3) 0.76823(19) 0.01211(11) 0.0289(7) Uani 1 1 d . . .
C4 C -0.1464(3) 0.77802(18) 0.06872(10) 0.0218(6) Uani 1 1 d . . .
H4 H -0.2108 0.8329 0.0646 0.026 Uiso 1 1 calc R . .
C5 C 0.2133(3) 0.59345(19) 0.06807(13) 0.0319(7) Uani 1 1 d . . .
H5 H 0.2702 0.5815 0.1023 0.038 Uiso 1 1 calc R . .
C6 C 0.2264(3) 0.5390(2) 0.01950(14) 0.0351(8) Uani 1 1 d . . .
H6 H 0.2942 0.4910 0.0207 0.042 Uiso 1 1 calc R . .
C7 C 0.1393(3) 0.5556(2) -0.03072(14) 0.0369(8) Uani 1 1 d . . .
H7 H 0.1469 0.5172 -0.0628 0.044 Uiso 1 1 calc R . .
C8 C 0.0406(3) 0.62843(19) -0.03401(12) 0.0316(7) Uani 1 1 d . . .
H8 H -0.0169 0.6389 -0.0683 0.038 Uiso 1 1 calc R . .
C9 C -0.0505(3) 0.88237(18) 0.22322(12) 0.0277(7) Uani 1 1 d . . .
C10 C 0.0722(3) 0.87115(19) 0.26101(13) 0.0322(7) Uani 1 1 d . . .
H10 H 0.1604 0.8720 0.2476 0.039 Uiso 1 1 calc R . .
C11 C 0.0596(3) 0.85871(19) 0.31908(12) 0.0319(7) Uani 1 1 d . . .
H11 H 0.1409 0.8509 0.3446 0.038 Uiso 1 1 calc R . .
C12 C -0.0697(3) 0.85748(19) 0.34028(13) 0.0309(7) Uani 1 1 d . . .
C13 C -0.1894(3) 0.8706(2) 0.30107(14) 0.0379(8) Uani 1 1 d . . .
H13 H -0.2776 0.8709 0.3144 0.045 Uiso 1 1 calc R . .
C14 C -0.1807(3) 0.88314(19) 0.24284(13) 0.0353(8) Uani 1 1 d . . .
H14 H -0.2619 0.8920 0.2174 0.042 Uiso 1 1 calc R . .
C15 C -0.0796(4) 0.8461(2) 0.40382(13) 0.0442(9) Uani 1 1 d . . .
H15A H -0.1769 0.8473 0.4108 0.066 Uiso 1 1 calc R . .
H15B H -0.0300 0.8976 0.4245 0.066 Uiso 1 1 calc R . .
H15C H -0.0382 0.7861 0.4168 0.066 Uiso 1 1 calc R . .
C16 C 0.0178(3) 0.58585(18) 0.26361(11) 0.0261(7) Uani 1 1 d . . .
C17 C 0.1182(4) 0.55770(19) 0.30794(13) 0.0377(8) Uani 1 1 d . . .
H17 H 0.2079 0.5393 0.3003 0.045 Uiso 1 1 calc R . .
C18 C 0.0823(4) 0.5574(2) 0.36393(14) 0.0486(10) Uani 1 1 d . . .
H18 H 0.1488 0.5375 0.3938 0.058 Uiso 1 1 calc R . .
C19 C -0.0477(4) 0.5856(2) 0.37641(13) 0.0461(9) Uani 1 1 d . . .
C20 C -0.1461(4) 0.6164(2) 0.33159(13) 0.0415(8) Uani 1 1 d . . .
H20 H -0.2346 0.6369 0.3395 0.050 Uiso 1 1 calc R . .
C21 C -0.1129(3) 0.61662(19) 0.27489(12) 0.0333(7) Uani 1 1 d . . .
H21 H -0.1787 0.6374 0.2451 0.040 Uiso 1 1 calc R . .
C22 C -0.0867(5) 0.5801(3) 0.43740(14) 0.0728(14) Uani 1 1 d . . .
H22A H -0.1812 0.6033 0.4382 0.109 Uiso 1 1 calc R . .
H22B H -0.0227 0.6188 0.4623 0.109 Uiso 1 1 calc R . .
H22C H -0.0810 0.5149 0.4504 0.109 Uiso 1 1 calc R . .
C23 C -0.4482(3) 0.70739(18) 0.14349(11) 0.0212(6) Uani 1 1 d . . .
C24 C -0.4461(3) 0.6285(2) 0.18009(13) 0.0316(7) Uani 1 1 d . . .
H24 H -0.4163 0.5690 0.1682 0.038 Uiso 1 1 calc R . .
C25 C -0.4886(3) 0.6395(2) 0.23390(13) 0.0326(7) Uani 1 1 d . . .
H25 H -0.4878 0.5866 0.2581 0.039 Uiso 1 1 calc R . .
C26 C -0.5329(3) 0.72762(19) 0.25339(11) 0.0264(7) Uani 1 1 d . . .
C27 C -0.5344(3) 0.80473(19) 0.21576(12) 0.0279(7) Uani 1 1 d . . .
H27 H -0.5636 0.8643 0.2277 0.033 Uiso 1 1 calc R . .
C28 C -0.4939(3) 0.79551(18) 0.16112(11) 0.0256(6) Uani 1 1 d . . .
H28 H -0.4972 0.8479 0.1364 0.031 Uiso 1 1 calc R . .
C29 C -0.5802(3) 0.7369(2) 0.31249(13) 0.0414(8) Uani 1 1 d . . .
H29A H -0.5702 0.6763 0.3319 0.062 Uiso 1 1 calc R . .
H29B H -0.6772 0.7565 0.3090 0.062 Uiso 1 1 calc R . .
H29C H -0.5232 0.7839 0.3342 0.062 Uiso 1 1 calc R . .
S1 S 0.12498(7) 0.74047(5) 0.12813(3) 0.02531(16) Uani 1 1 d . . .
S2 S -0.03634(9) 0.90570(5) 0.15004(3) 0.03208(19) Uani 1 1 d . . .
S3 S 0.05591(8) 0.57603(5) 0.19196(3) 0.02666(17) Uani 1 1 d . . .
S4 S -0.39916(8) 0.69257(5) 0.07338(3) 0.02742(17) Uani 1 1 d . . .
O1 O 0.0981(2) 0.94746(13) 0.14588(9) 0.0427(6) Uani 1 1 d . . .
O2 O -0.1623(3) 0.95147(13) 0.12500(9) 0.0444(6) Uani 1 1 d . . .
O3 O 0.1499(2) 0.49645(12) 0.18883(9) 0.0397(5) Uani 1 1 d . . .
O4 O -0.0763(2) 0.57220(12) 0.15492(8) 0.0289(5) Uani 1 1 d . . .
O5 O -0.4391(2) 0.59761(14) 0.05502(8) 0.0396(6) Uani 1 1 d . . .
O6 O -0.4485(2) 0.77385(14) 0.04009(8) 0.0390(5) Uani 1 1 d . . .
N1 N -0.0384(2) 0.79630(14) 0.11743(9) 0.0237(5) Uani 1 1 d . . .
N2 N 0.1422(2) 0.67518(14) 0.18337(10) 0.0257(6) Uani 1 1 d . . .
N3 N -0.2270(2) 0.69373(16) 0.07681(9) 0.0247(5) Uani 1 1 d . . .
H3 H -0.181(3) 0.6466(17) 0.0956(12) 0.030 Uiso 1 1 d . . .
Cl1 Cl 0.01990(10) 0.87741(5) 0.00242(4) 0.0446(2) Uani 1 1 d . . .
Cl2 Cl -0.21051(8) 0.75997(6) -0.04630(3) 0.0432(2) Uani 1 1 d . . .

loop_
_atom_site_aniso_label
_atom_site_aniso_U_11
_atom_site_aniso_U_22
_atom_site_aniso_U_33
_atom_site_aniso_U_23
_atom_site_aniso_U_13
_atom_site_aniso_U_12
C1 0.0191(15) 0.0247(15) 0.0305(16) -0.0062(12) 0.0065(12) -0.0048(12)
C2 0.0234(15) 0.0220(14) 0.0280(15) 0.0010(12) 0.0119(12) -0.0041(12)
C3 0.0304(17) 0.0336(16) 0.0224(13) 0.0054(12) 0.0014(12) -0.0006(13)
C4 0.0225(14) 0.0230(14) 0.0194(12) 0.0000(11) 0.0003(11) 0.0029(12)
C5 0.0249(17) 0.0340(16) 0.0374(17) -0.0026(14) 0.0059(14) -0.0015(14)
C6 0.0270(18) 0.0332(17) 0.047(2) -0.0066(14) 0.0143(16) -0.0001(14)
C7 0.040(2) 0.0322(17) 0.0425(19) -0.0104(14) 0.0212(16) -0.0081(15)
C8 0.0342(18) 0.0358(17) 0.0262(16) -0.0016(13) 0.0095(14) -0.0095(15)
C9 0.0288(17) 0.0211(14) 0.0328(16) -0.0073(12) 0.0023(13) -0.0028(12)
C10 0.0267(17) 0.0333(16) 0.0367(18) -0.0089(13) 0.0040(14) 0.0011(13)
C11 0.0231(17) 0.0364(17) 0.0350(17) -0.0086(13) -0.0020(14) 0.0051(13)
C12 0.0298(18) 0.0296(17) 0.0333(17) -0.0077(13) 0.0040(14) 0.0034(13)
C13 0.0267(18) 0.0439(19) 0.045(2) -0.0040(15) 0.0115(15) -0.0030(15)
C14 0.0271(18) 0.0323(17) 0.0438(19) -0.0086(14) -0.0078(15) -0.0002(13)
C15 0.046(2) 0.051(2) 0.0378(19) -0.0078(16) 0.0125(17) 0.0086(17)
C16 0.0322(17) 0.0207(14) 0.0242(14) 0.0023(12) -0.0024(13) -0.0027(13)
C17 0.045(2) 0.0271(16) 0.0376(19) -0.0027(13) -0.0101(16) 0.0003(14)
C18 0.076(3) 0.0298(18) 0.0343(19) 0.0016(14) -0.0192(19) -0.0173(18)
C19 0.076(3) 0.0336(18) 0.0286(17) -0.0042(14) 0.0049(18) -0.0266(19)
C20 0.048(2) 0.0393(19) 0.0383(19) -0.0050(15) 0.0102(17) -0.0143(16)
C21 0.0391(19) 0.0320(17) 0.0276(16) -0.0003(13) -0.0009(14) -0.0033(15)
C22 0.109(4) 0.075(3) 0.034(2) -0.0091(19) 0.009(2) -0.047(3)
C23 0.0160(13) 0.0262(15) 0.0212(13) -0.0026(11) 0.0001(11) 0.0016(12)
C24 0.0323(18) 0.0254(15) 0.0383(18) -0.0014(13) 0.0089(15) 0.0066(13)
C25 0.0360(18) 0.0260(16) 0.0369(18) 0.0060(13) 0.0089(15) 0.0062(14)
C26 0.0209(15) 0.0289(16) 0.0293(15) -0.0020(13) 0.0022(12) -0.0024(12)
C27 0.0234(16) 0.0251(15) 0.0361(17) -0.0077(13) 0.0071(13) 0.0006(12)
C28 0.0275(16) 0.0205(14) 0.0288(15) 0.0050(12) 0.0033(13) -0.0031(12)
C29 0.042(2) 0.0474(19) 0.0377(18) -0.0031(15) 0.0151(15) 0.0060(16)
S1 0.0221(3) 0.0242(4) 0.0287(4) -0.0024(3) -0.0011(3) -0.0018(3)
S2 0.0436(5) 0.0195(4) 0.0313(4) -0.0051(3) -0.0042(4) 0.0011(4)
S3 0.0285(4) 0.0210(4) 0.0290(4) 0.0005(3) -0.0031(3) 0.0019(3)
S4 0.0190(4) 0.0400(4) 0.0226(3) -0.0054(3) -0.0006(3) 0.0000(3)
O1 0.0586(16) 0.0301(11) 0.0392(13) -0.0065(9) 0.0045(11) -0.0223(11)
O2 0.0617(16) 0.0264(11) 0.0410(13) -0.0093(10) -0.0121(12) 0.0158(11)
O3 0.0434(14) 0.0238(10) 0.0524(14) 0.0023(10) 0.0067(11) 0.0139(10)
O4 0.0326(12) 0.0271(10) 0.0248(10) -0.0005(8) -0.0069(9) -0.0056(9)
O5 0.0280(12) 0.0498(13) 0.0413(13) -0.0225(11) 0.0055(10) -0.0063(10)
O6 0.0321(12) 0.0577(14) 0.0265(10) 0.0061(10) 0.0008(9) 0.0159(11)
N1 0.0241(13) 0.0189(11) 0.0266(12) -0.0064(9) -0.0040(10) 0.0041(10)
N2 0.0260(13) 0.0191(11) 0.0302(13) 0.0001(10) -0.0042(11) -0.0016(10)
N3 0.0181(12) 0.0296(13) 0.0261(12) 0.0020(11) 0.0010(10) 0.0022(11)
Cl1 0.0550(6) 0.0297(4) 0.0519(5) 0.0115(4) 0.0186(4) -0.0038(4)
Cl2 0.0377(5) 0.0708(6) 0.0201(3) -0.0006(4) -0.0017(3) 0.0082(4)

loop_
_atom_type_symbol
_atom_type_description
_atom_type_scat_dispersion_real
_atom_type_scat_dispersion_imag
_atom_type_scat_source
C C 0.0033 0.0016 'International Tables Vol C Tables 4.2.6.8 and 6.1.1.4'
S S 0.1246 0.1234 'International Tables Vol C Tables 4.2.6.8 and 6.1.1.4'
O O 0.0106 0.0060 'International Tables Vol C Tables 4.2.6.8 and 6.1.1.4'
H H 0.0000 0.0000 'International Tables Vol C Tables 4.2.6.8 and 6.1.1.4'
N N 0.0061 0.0033 'International Tables Vol C Tables 4.2.6.8 and 6.1.1.4'
Cl Cl 0.1484 0.1585 'International Tables Vol C Tables 4.2.6.8 and 6.1.1.4'

loop_
_geom_angle_atom_site_label_1
_geom_angle_atom_site_label_2
_geom_angle_atom_site_label_3
_geom_angle
_geom_angle_site_symmetry_1
_geom_angle_site_symmetry_3
_geom_angle_publ_flag
C5 C1 C2 121.9(3) . . ?
C5 C1 S1 113.5(2) . . ?
C2 C1 S1 124.1(2) . . ?
C1 C2 C8 117.6(3) . . ?
C1 C2 C3 119.7(2) . . ?
C8 C2 C3 122.7(2) . . ?
C2 C3 C4 112.8(2) . . ?
C2 C3 Cl2 112.72(19) . . ?
C4 C3 Cl2 107.50(19) . . ?
C2 C3 Cl1 108.8(2) . . ?
C4 C3 Cl1 107.83(18) . . ?
Cl2 C3 Cl1 106.93(14) . . ?
N3 C4 N1 112.4(2) . . ?
N3 C4 C3 109.5(2) . . ?
N1 C4 C3 109.4(2) . . ?
C6 C5 C1 118.9(3) . . ?
C7 C6 C5 120.3(3) . . ?
C6 C7 C8 120.8(3) . . ?
C7 C8 C2 120.5(3) . . ?
C14 C9 C10 121.2(3) . . ?
C14 C9 S2 119.6(2) . . ?
C10 C9 S2 119.0(3) . . ?
C11 C10 C9 118.3(3) . . ?
C12 C11 C10 122.2(3) . . ?
C11 C12 C13 117.6(3) . . ?
C11 C12 C15 120.8(3) . . ?
C13 C12 C15 121.6(3) . . ?
C14 C13 C12 121.8(3) . . ?
C9 C14 C13 119.0(3) . . ?
C21 C16 C17 120.8(3) . . ?
C21 C16 S3 119.8(2) . . ?
C17 C16 S3 119.3(3) . . ?
C16 C17 C18 118.8(3) . . ?
C19 C18 C17 121.8(3) . . ?
C18 C19 C20 118.8(3) . . ?
C18 C19 C22 120.8(3) . . ?
C20 C19 C22 120.4(4) . . ?
C19 C20 C21 120.5(3) . . ?
C16 C21 C20 119.3(3) . . ?
C28 C23 C24 120.3(3) . . ?
C28 C23 S4 120.4(2) . . ?
C24 C23 S4 119.3(2) . . ?
C25 C24 C23 119.2(3) . . ?
C24 C25 C26 122.0(3) . . ?
C27 C26 C25 117.4(3) . . ?
C27 C26 C29 122.0(3) . . ?
C25 C26 C29 120.6(3) . . ?
C28 C27 C26 121.9(3) . . ?
C27 C28 C23 119.2(2) . . ?
N2 S1 N1 112.80(12) . . ?
N2 S1 C1 109.42(11) . . ?
N1 S1 C1 99.71(11) . . ?
O1 S2 O2 120.85(13) . . ?
O1 S2 N1 107.57(13) . . ?
O2 S2 N1 104.58(11) . . ?
O1 S2 C9 108.08(13) . . ?
O2 S2 C9 109.13(15) . . ?
N1 S2 C9 105.62(12) . . ?
O3 S3 O4 116.65(12) . . ?
O3 S3 N2 108.89(13) . . ?
O4 S3 N2 112.02(11) . . ?
O3 S3 C16 107.84(13) . . ?
O4 S3 C16 108.16(14) . . ?
N2 S3 C16 102.21(12) . . ?
O6 S4 O5 120.90(12) . . ?
O6 S4 N3 106.69(12) . . ?
O5 S4 N3 104.83(12) . . ?
O6 S4 C23 107.85(13) . . ?
O5 S4 C23 107.27(13) . . ?
N3 S4 C23 108.86(12) . . ?
C4 N1 S2 118.20(17) . . ?
C4 N1 S1 125.05(18) . . ?
S2 N1 S1 111.92(11) . . ?
S1 N2 S3 125.74(13) . . ?
C4 N3 S4 123.59(18) . . ?

loop_
_geom_bond_atom_site_label_1
_geom_bond_atom_site_label_2
_geom_bond_distance
_geom_bond_site_symmetry_2
_geom_bond_publ_flag
C1 C5 1.393(4) . ?
C1 C2 1.398(4) . ?
C1 S1 1.795(3) . ?
C2 C8 1.401(4) . ?
C2 C3 1.490(4) . ?
C3 C4 1.563(4) . ?
C3 Cl2 1.778(3) . ?
C3 Cl1 1.797(3) . ?
C4 N3 1.430(3) . ?
C4 N1 1.469(3) . ?
C5 C6 1.382(4) . ?
C6 C7 1.378(4) . ?
C7 C8 1.382(4) . ?
C9 C14 1.372(4) . ?
C9 C10 1.393(4) . ?
C9 S2 1.759(3) . ?
C10 C11 1.385(4) . ?
C11 C12 1.380(4) . ?
C12 C13 1.393(4) . ?
C12 C15 1.505(4) . ?
C13 C14 1.382(4) . ?
C16 C21 1.372(4) . ?
C16 C17 1.385(4) . ?
C16 S3 1.757(3) . ?
C17 C18 1.388(5) . ?
C18 C19 1.364(5) . ?
C19 C20 1.393(4) . ?
C19 C22 1.514(5) . ?
C20 C21 1.395(4) . ?
C23 C28 1.383(3) . ?
C23 C24 1.393(4) . ?
C23 S4 1.764(3) . ?
C24 C25 1.371(4) . ?
C25 C26 1.394(4) . ?
C26 C27 1.389(4) . ?
C26 C29 1.505(4) . ?
C27 C28 1.380(4) . ?
S1 N2 1.573(2) . ?
S1 N1 1.735(2) . ?
S2 O1 1.422(2) . ?
S2 O2 1.427(2) . ?
S2 N1 1.706(2) . ?
S3 O3 1.4349(19) . ?
S3 O4 1.4481(19) . ?
S3 N2 1.634(2) . ?
S4 O6 1.4256(19) . ?
S4 O5 1.4320(19) . ?
S4 N3 1.636(2) . ?

loop_
_geom_torsion_atom_site_label_1
_geom_torsion_atom_site_label_2
_geom_torsion_atom_site_label_3
_geom_torsion_atom_site_label_4
_geom_torsion
_geom_torsion_site_symmetry_1
_geom_torsion_site_symmetry_2
_geom_torsion_site_symmetry_3
_geom_torsion_site_symmetry_4
_geom_torsion_publ_flag
C5 C1 C2 C8 1.8(4) . . . . ?
S1 C1 C2 C8 172.9(2) . . . . ?
C5 C1 C2 C3 -177.4(3) . . . . ?
S1 C1 C2 C3 -6.4(4) . . . . ?
C1 C2 C3 C4 -39.4(3) . . . . ?
C8 C2 C3 C4 141.5(3) . . . . ?
C1 C2 C3 Cl2 -161.3(2) . . . . ?
C8 C2 C3 Cl2 19.5(3) . . . . ?
C1 C2 C3 Cl1 80.2(3) . . . . ?
C8 C2 C3 Cl1 -98.9(3) . . . . ?
C2 C3 C4 N3 -62.0(3) . . . . ?
Cl2 C3 C4 N3 62.9(2) . . . . ?
Cl1 C3 C4 N3 177.86(16) . . . . ?
C2 C3 C4 N1 61.6(3) . . . . ?
Cl2 C3 C4 N1 -173.47(17) . . . . ?
Cl1 C3 C4 N1 -58.5(2) . . . . ?
C2 C1 C5 C6 -0.3(4) . . . . ?
S1 C1 C5 C6 -172.2(2) . . . . ?
C1 C5 C6 C7 -1.6(4) . . . . ?
C5 C6 C7 C8 2.0(5) . . . . ?
C6 C7 C8 C2 -0.4(5) . . . . ?
C1 C2 C8 C7 -1.4(4) . . . . ?
C3 C2 C8 C7 177.8(3) . . . . ?
C14 C9 C10 C11 1.3(4) . . . . ?
S2 C9 C10 C11 176.1(2) . . . . ?
C9 C10 C11 C12 -0.2(4) . . . . ?
C10 C11 C12 C13 -0.8(4) . . . . ?
C10 C11 C12 C15 -178.6(3) . . . . ?
C11 C12 C13 C14 0.8(4) . . . . ?
C15 C12 C13 C14 178.6(3) . . . . ?
C10 C9 C14 C13 -1.3(4) . . . . ?
S2 C9 C14 C13 -176.0(2) . . . . ?
C12 C13 C14 C9 0.2(4) . . . . ?
C21 C16 C17 C18 2.6(4) . . . . ?
S3 C16 C17 C18 -174.1(2) . . . . ?
C16 C17 C18 C19 -1.1(5) . . . . ?
C17 C18 C19 C20 -0.7(5) . . . . ?
C17 C18 C19 C22 177.1(3) . . . . ?
C18 C19 C20 C21 1.2(5) . . . . ?
C22 C19 C20 C21 -176.6(3) . . . . ?
C17 C16 C21 C20 -2.1(4) . . . . ?
S3 C16 C21 C20 174.6(2) . . . . ?
C19 C20 C21 C16 0.2(4) . . . . ?
C28 C23 C24 C25 -0.6(4) . . . . ?
S4 C23 C24 C25 -177.9(2) . . . . ?
C23 C24 C25 C26 -0.5(5) . . . . ?
C24 C25 C26 C27 0.8(4) . . . . ?
C24 C25 C26 C29 179.4(3) . . . . ?
C25 C26 C27 C28 -0.1(4) . . . . ?
C29 C26 C27 C28 -178.6(3) . . . . ?
C26 C27 C28 C23 -1.0(4) . . . . ?
C24 C23 C28 C27 1.3(4) . . . . ?
S4 C23 C28 C27 178.7(2) . . . . ?
C5 C1 S1 N2 -45.2(3) . . . . ?
C2 C1 S1 N2 143.0(2) . . . . ?
C5 C1 S1 N1 -163.7(2) . . . . ?
C2 C1 S1 N1 24.5(3) . . . . ?
C14 C9 S2 O1 151.1(2) . . . . ?
C10 C9 S2 O1 -23.7(3) . . . . ?
C14 C9 S2 O2 18.0(3) . . . . ?
C10 C9 S2 O2 -156.9(2) . . . . ?
C14 C9 S2 N1 -94.0(2) . . . . ?
C10 C9 S2 N1 91.2(2) . . . . ?
C21 C16 S3 O3 -146.2(2) . . . . ?
C17 C16 S3 O3 30.5(3) . . . . ?
C21 C16 S3 O4 -19.3(3) . . . . ?
C17 C16 S3 O4 157.5(2) . . . . ?
C21 C16 S3 N2 99.1(2) . . . . ?
C17 C16 S3 N2 -84.2(2) . . . . ?
C28 C23 S4 O6 -14.0(2) . . . . ?
C24 C23 S4 O6 163.4(2) . . . . ?
C28 C23 S4 O5 -145.7(2) . . . . ?
C24 C23 S4 O5 31.7(2) . . . . ?
C28 C23 S4 N3 101.4(2) . . . . ?
C24 C23 S4 N3 -81.3(2) . . . . ?
N3 C4 N1 S2 -125.9(2) . . . . ?
C3 C4 N1 S2 112.2(2) . . . . ?
N3 C4 N1 S1 80.8(3) . . . . ?
C3 C4 N1 S1 -41.1(3) . . . . ?
O1 S2 N1 C4 -121.2(2) . . . . ?
O2 S2 N1 C4 8.4(3) . . . . ?
C9 S2 N1 C4 123.5(2) . . . . ?
O1 S2 N1 S1 35.42(17) . . . . ?
O2 S2 N1 S1 165.07(15) . . . . ?
C9 S2 N1 S1 -79.83(16) . . . . ?
N2 S1 N1 C4 -114.3(2) . . . . ?
C1 S1 N1 C4 1.6(2) . . . . ?
N2 S1 N1 S2 90.92(15) . . . . ?
C1 S1 N1 S2 -153.12(14) . . . . ?
N1 S1 N2 S3 67.7(2) . . . . ?
C1 S1 N2 S3 -42.4(2) . . . . ?
O3 S3 N2 S1 107.13(19) . . . . ?
O4 S3 N2 S1 -23.4(2) . . . . ?
C16 S3 N2 S1 -138.96(18) . . . . ?
N1 C4 N3 S4 125.1(2) . . . . ?
C3 C4 N3 S4 -113.1(2) . . . . ?
O6 S4 N3 C4 22.5(2) . . . . ?
O5 S4 N3 C4 151.9(2) . . . . ?
C23 S4 N3 C4 -93.6(2) . . . . ?

loop_
_cod_related_entry_id
_cod_related_entry_database
_cod_related_entry_code
1 ChemSpider 9654411
